data_7718820
loop_
_publ_author_name
'Gerasimov, Mikhail A.'
'Koifman, Mikhail I.'
'Lanin, Leonid O.'
'Prizhilevskaya, Victoria R.'
'Kalle, Paulina'
'Yarenkov, Nikita R.'
'Zhuravleva, Vasilisa A.'
'Konopkina, Ekaterina A.'
'Gopin, Alexander V.'
'Evsiunina, Mariia V.'
'Borisova, Nataliya E.'
'Matveev, Petr I.'

_publ_section_title
;
 Combination of chlorinated cobalt dicarbollide with N,O-donor ligands in
 extraction systems for separating f-elements.
;
_journal_issue 26
_journal_name_full 'Dalton transactions (Cambridge, England : 2003)'
_journal_page_first 10327
_journal_page_last 10342
_journal_paper_doi 10.1039/d5dt01136a
_journal_volume 54
_journal_year 2025
_chemical_formula_moiety 'C64 H71 N8 Nd O6, 3(Cl O4), 0.5(H2 O), 2(C2 H3 N)'
_chemical_formula_sum 'C68 H78 Cl3 N10 Nd O18.5'
_chemical_formula_weight 1581.99
_space_group_crystal_system monoclinic
_space_group_IT_number 9
_space_group_name_Hall 'C -2yc'
_space_group_name_H-M_alt 'C 1 c 1'
_atom_sites_solution_hydrogens mixed
_atom_sites_solution_primary dual
_audit_creation_date 2025-03-12
_audit_creation_method
;
Olex2 1.5
(compiled 2024.02.16 svn.r378c4104 for OlexSys, GUI svn.r6928)
;
_audit_update_record
;
2025-03-12 deposited with the CCDC.	2025-06-03 downloaded from the CCDC.
;
_cell_angle_alpha 90
_cell_angle_beta 132.839(2)
_cell_angle_gamma 90
_cell_formula_units_Z 4
_cell_length_a 28.0695(16)
_cell_length_b 18.5034(10)
_cell_length_c 19.4547(10)
_cell_measurement_reflns_used 9078
_cell_measurement_temperature 150
_cell_measurement_theta_max 30.494
_cell_measurement_theta_min 2.201
_cell_volume 7409.2(7)
_computing_cell_refinement 'SAINT v8.37A (Bruker, 2015)'
_computing_data_collection 'APEX3 v.2017.3_0 (Bruker AXS, 2017)'
_computing_data_reduction 'SAINT v8.37A (Bruker, 2015)'
_computing_molecular_graphics 'Olex2 1.5 (Dolomanov et al., 2009)'
_computing_publication_material 'Olex2 1.5 (Dolomanov et al., 2009)'
_computing_structure_refinement 'SHELXL 2018/3 (Sheldrick, 2015)'
_computing_structure_solution 'SHELXT 2018/2 (Sheldrick, 2018)'
_diffrn_ambient_temperature 150
_diffrn_measured_fraction_theta_full 1.000
_diffrn_measured_fraction_theta_max 0.992
_diffrn_measurement_device_type 'Bruker SMART Photon II'
_diffrn_measurement_method \w-scan
_diffrn_radiation_monochromator graphite
_diffrn_radiation_type MoK\a
_diffrn_radiation_wavelength 0.71073
_diffrn_reflns_av_R_equivalents 0.0342
_diffrn_reflns_av_unetI/netI 0.0505
_diffrn_reflns_Laue_measured_fraction_full 1.000
_diffrn_reflns_Laue_measured_fraction_max 0.992
_diffrn_reflns_limit_h_max 40
_diffrn_reflns_limit_h_min -39
_diffrn_reflns_limit_k_max 26
_diffrn_reflns_limit_k_min -26
_diffrn_reflns_limit_l_max 25
_diffrn_reflns_limit_l_min -27
_diffrn_reflns_number 48579
_diffrn_reflns_point_group_measured_fraction_full 0.967
_diffrn_reflns_point_group_measured_fraction_max 0.924
_diffrn_reflns_theta_full 25.242
_diffrn_reflns_theta_max 30.590
_diffrn_reflns_theta_min 2.094
_diffrn_source_current 30.0
_diffrn_source_power 1.5
_diffrn_source_target Mo
_diffrn_source_type 'fine-focus sealed X-ray tube'
_diffrn_source_voltage 50.0
_exptl_absorpt_coefficient_mu 0.883
_exptl_absorpt_correction_T_max 0.7461
_exptl_absorpt_correction_T_min 0.5723
_exptl_absorpt_correction_type multi-scan
_exptl_absorpt_process_details
;
SADABS-2016/2 (Bruker,2016/2) was used for absorption correction.
wR2(int) was 0.0805 before and 0.0551 after correction.
The Ratio of minimum to maximum transmission is 0.7671.
The \l/2 correction factor is Not present.
;
_exptl_crystal_colour colourless
_exptl_crystal_colour_primary colourless
_exptl_crystal_density_diffrn 1.418
_exptl_crystal_description block
_exptl_crystal_F_000 3260
_exptl_crystal_size_max 0.35
_exptl_crystal_size_mid 0.2
_exptl_crystal_size_min 0.1
_refine_diff_density_max 1.299
_refine_diff_density_min -0.834
_refine_diff_density_rms 0.085
_refine_ls_abs_structure_details
;
 Refined as an inversion twin.
;
_refine_ls_abs_structure_Flack 0.382(12)
_refine_ls_extinction_method none
_refine_ls_goodness_of_fit_ref 1.036
_refine_ls_hydrogen_treatment constr
_refine_ls_matrix_type full
_refine_ls_number_parameters 953
_refine_ls_number_reflns 21050
_refine_ls_number_restraints 51
_refine_ls_restrained_S_all 1.056
_refine_ls_R_factor_all 0.0533
_refine_ls_R_factor_gt 0.0462
_refine_ls_shift/su_max 0.002
_refine_ls_shift/su_mean 0.000
_refine_ls_structure_factor_coef Fsqd
_refine_ls_weighting_details 'w=1/[\s^2^(Fo^2^)+(0.0531P)^2^+14.7813P] where P=(Fo^2^+2Fc^2^)/3'
_refine_ls_weighting_scheme calc
_refine_ls_wR_factor_gt 0.1075
_refine_ls_wR_factor_ref 0.1131
_reflns_Friedel_coverage 0.862
_reflns_Friedel_fraction_full 0.933
_reflns_Friedel_fraction_max 0.856
_reflns_number_gt 19064
_reflns_number_total 21050
_reflns_threshold_expression 'I > 2\s(I)'
_cod_data_source_file d5dt01136a2.cif
_cod_data_source_block ndd91_2
_cod_depositor_comments 'Adding full bibliography for 7718820--7718824.cif.'
_cod_original_formula_sum 'C68 H78 Cl3 N10 Nd O18.50'
_cod_database_code 7718820
_shelx_shelxl_version_number 2018/3
_shelx_space_group_comment
;
The symmetry employed for this shelxl refinement is uniquely defined
by the following loop, which should always be used as a source of
symmetry information in preference to the above space-group names.
They are only intended as comments.
;
_shelx_estimated_absorpt_t_max 0.917
_shelx_estimated_absorpt_t_min 0.747
_olex2_refinement_description
;
1. Twinned data refinement
 Scales: 0.618(12)
 0.382(12)
2. Fixed Uiso
 At 1.2 times of:
  All C(H) groups, All C(H,H) groups, All C(H,H,H,H) groups
 At 1.5 times of:
  All C(H,H,H) groups, All O(H,H) groups
3. Restrained distances
 Cl3-O18
 1.44 with sigma of 0.01
 O2-O18A
 3 with sigma of 0.01
 O18A-O17A
 2.5 with sigma of 0.02
 O18A-O16
 2.5 with sigma of 0.02
 O18A-O15
 2.5 with sigma of 0.02
 O16-O17A
 2.5 with sigma of 0.02
 Cl3A-O18A
 1.43 with sigma of 0.005
 O17A-O15
 2.5 with sigma of 0.02
 Cl3A-O17A = Cl3A-O15 = Cl3A-O16
 1.43 with sigma of 0.01
 Cl3-O17
 1.4 with sigma of 0.01
 C44A-C45A
 1.54 with sigma of 0.02
 C45A-N7A
 2.5 with sigma of 0.02
 C52A-C53A
 1.54 with sigma of 0.02
 O18-O17
 2.5 with sigma of 0.02
 O18-O15
 2.5 with sigma of 0.02
 C32A-C31A \\sim C32-C31
 with sigma of 0.02
 C53-C52 \\sim C52A-C53A
 with sigma of 0.02
 C44A-C45A \\sim C45-C44
 with sigma of 0.02
 C52A-C49 \\sim C52-C49
 with sigma of 0.02
 Cl2-O13A \\sim Cl2-O13 \\sim Cl2-O14 \\sim Cl2-O14A
 with sigma of 0.02
 N7-C44 \\sim N7A-C44A
 with sigma of 0.02
 N7-C43 \\sim N7A-C43
 with sigma of 0.02
 N7-C46 \\sim N7A-C46
 with sigma of 0.02
 Nd1-H5A \\sim Nd1-H5B
 with sigma of 0.02
 Nd1-H6A \\sim Nd1-H6B
 with sigma of 0.02
 C28-C31A \\sim C28-C31
 with sigma of 0.02
 C56-C55 \\sim C56A-C55
 with sigma of 0.02
4. Uiso/Uaniso restraints and constraints
Uanis(C53) \\sim Ueq: with sigma of 0.03 and sigma for terminal atoms of 0.05
Uiso(O18A) = Uiso(O18)
Uiso(Cl3A) = Uiso(O17A)
5. Rigid body (RIGU) restrains
 C52, C53
 with sigma for 1-2 distances of 0.001 and sigma for 1-3 distances of 0.001
 C31
 with sigma for 1-2 distances of 0.002 and sigma for 1-3 distances of 0.002
 C55, C56, C56A
 with sigma for 1-2 distances of 0.002 and sigma for 1-3 distances of 0.002
6. Others
 Fixed Sof: N7(0.75) N7A(0.25) C31(0.65) H31A(0.65) H31B(0.65) C31A(0.35)
 H31C(0.35) H31D(0.35) C32(0.65) H32A(0.65) H32B(0.65) H32C(0.65) C32A(0.35)
 H32D(0.35) H32E(0.35) H32F(0.35) C44(0.75) H44A(0.75) H44B(0.75) C44A(0.25)
 H44C(0.25) H44D(0.25) C45(0.75) H45A(0.75) H45B(0.75) H45C(0.75) C45A(0.25)
 H45D(0.25) H45E(0.25) H45F(0.25) C52(0.55) H52A(0.55) H52B(0.55) C52A(0.45)
 H52C(0.45) H52D(0.45) C53(0.55) H53A(0.55) H53B(0.55) H53C(0.55) C53A(0.45)
 H53D(0.45) H53E(0.45) H53F(0.45) H55C(0.25) H55D(0.25) H55A(0.75) H55B(0.75)
 C56(0.75) H56A(0.75) H56B(0.75) H56C(0.75) C56A(0.25) H56D(0.25) H56E(0.25)
 H56F(0.25) O13(0.6) O13A(0.4) O14(0.6) O14A(0.4) Cl3(0.65) Cl3A(0.35)
 O17(0.65) O17A(0.35) O18(0.65) O18A(0.35) O19(0.5) H19A(0.5) H19B(0.5)
 N10(0.75) C67(0.75) C68(0.75) H68A(0.75) H68B(0.75) H68C(0.75) N11(0.25)
 C69(0.25) C70(0.25) H70A(0.25) H70B(0.25) H70C(0.25)
 Fixed Uiso: C32A(0.05578) C45A(0.05822)
7.a Riding coordinates:
 O19(H19A,H19B), C68(H68A,H68B,H68C)
7.b Free rotating group:
 O5(H5A,H5B), O6(H6A,H6B)
7.c Secondary CH2 refined with riding coordinates:
 C12(H12A,H12B), C20(H20A,H20B), C23(H23A,H23B), C31(H31A,H31B), C31A(H31C,
 H31D), C44(H44A,H44B), C44A(H44C,H44D), C52(H52A,H52B), C52A(H52C,H52D),
 C55(H55C,H55D), C55(H55A,H55B), C63(H63A,H63B)
7.d Me refined with riding coordinates:
 C32A(H32D,H32E,H32F), C53(H53A,H53B,H53C), C56A(H56D,H56E,H56F)
7.e Aromatic/amide H refined with riding coordinates:
 C2(H2), C3(H3), C4(H4), C7(H7), C8(H8), C9(H9), C15(H15), C16(H16), C18(H18),
 C19(H19), C26(H26), C27(H27), C29(H29), C30(H30), C34(H34), C35(H35), C36(H36),
  C39(H39), C40(H40), C41(H41), C48(H48), C50(H50), C51(H51), C58(H58),
 C59(H59), C61(H61), C62(H62)
7.f Idealised Me refined as rotating group:
 C13(H13A,H13B,H13C), C21(H21A,H21B,H21C), C24(H24A,H24B,H24C), C32(H32A,H32B,
 H32C), C45(H45A,H45B,H45C), C45A(H45D,H45E,H45F), C53A(H53D,H53E,H53F),
 C56(H56A,H56B,H56C), C64(H64A,H64B,H64C), C66(H66A,H66B,H66C), C70(H70A,H70B,
 H70C)
;
_olex2_submission_special_instructions 'No special instructions were received'

loop_
_space_group_symop_operation_xyz
'x, y, z'
'x, -y, z+1/2'
'x+1/2, y+1/2, z'
'x+1/2, -y+1/2, z+1/2'

loop_
_atom_site_label
_atom_site_type_symbol
_atom_site_fract_x
_atom_site_fract_y
_atom_site_fract_z
_atom_site_U_iso_or_equiv
_atom_site_adp_type
_atom_site_occupancy
_atom_site_site_symmetry_order
_atom_site_calc_flag
_atom_site_refinement_flags_posn
_atom_site_refinement_flags_adp
_atom_site_refinement_flags_occupancy
_atom_site_disorder_assembly
_atom_site_disorder_group
Nd1 Nd 0.37115(2) 0.13057(2) 0.47009(2) 0.01974(6) Uani 1 1 d D . . . .
O1 O 0.3947(2) 0.2038(3) 0.3869(3) 0.0295(10) Uani 1 1 d . . . . .
O2 O 0.3283(2) 0.0246(3) 0.4908(3) 0.0278(10) Uani 1 1 d D . . . .
O3 O 0.3477(3) 0.2244(3) 0.5386(4) 0.0426(14) Uani 1 1 d . . . . .
O4 O 0.4153(2) 0.0153(3) 0.4639(4) 0.0302(11) Uani 1 1 d . . . . .
O5 O 0.4400(3) 0.0951(3) 0.6350(4) 0.0396(14) Uani 1 1 d G . . . .
H5A H 0.429955 0.065659 0.656919 0.059 Uiso 1 1 d DG U . . .
H5B H 0.478688 0.107700 0.682203 0.059 Uiso 1 1 d DG U . . .
O6 O 0.2991(3) 0.0759(3) 0.3129(4) 0.0344(12) Uani 1 1 d G . . . .
H6A H 0.259354 0.086173 0.267098 0.052 Uiso 1 1 d DG U . . .
H6B H 0.311508 0.056253 0.287937 0.052 Uiso 1 1 d DG U . . .
N1 N 0.2832(3) 0.2297(3) 0.3405(4) 0.0248(11) Uani 1 1 d . . . . .
N2 N 0.2481(4) 0.1367(3) 0.3995(5) 0.0217(14) Uani 1 1 d . . . . .
N3 N 0.3533(2) 0.2400(3) 0.2433(3) 0.0283(10) Uani 1 1 d . . . . .
N4 N 0.2437(3) -0.0475(3) 0.4380(4) 0.0281(12) Uani 1 1 d . . . . .
N5 N 0.4613(3) 0.2356(3) 0.5884(4) 0.0277(13) Uani 1 1 d . . . . .
N6 N 0.4966(4) 0.1280(3) 0.5440(6) 0.0241(15) Uani 1 1 d . . . . .
N7 N 0.3796(3) 0.2908(5) 0.6615(5) 0.0343(15) Uani 0.75 1 d D . P A 1
N7A N 0.3853(11) 0.2570(13) 0.6772(14) 0.032(6) Uiso 0.25 1 d D . P A 2
N8 N 0.4997(3) -0.0586(3) 0.5236(4) 0.0328(13) Uani 1 1 d . . . . .
C1 C 0.2972(3) 0.2684(3) 0.2975(5) 0.0254(13) Uani 1 1 d . . . . .
C2 C 0.2666(3) 0.3338(3) 0.2527(5) 0.0307(14) Uani 1 1 d . . . . .
H2 H 0.276948 0.360275 0.222407 0.037 Uiso 1 1 calc R U . . .
C3 C 0.2202(4) 0.3593(4) 0.2537(6) 0.0335(17) Uani 1 1 d . . . . .
H3 H 0.200440 0.405026 0.227158 0.040 Uiso 1 1 calc R U . . .
C4 C 0.2033(3) 0.3189(4) 0.2925(5) 0.0332(16) Uani 1 1 d . . . . .
H4 H 0.170874 0.335310 0.291701 0.040 Uiso 1 1 calc R U . . .
C5 C 0.2349(3) 0.2521(4) 0.3343(5) 0.0256(13) Uani 1 1 d . . . . .
C6 C 0.2170(3) 0.1996(4) 0.3717(5) 0.0267(14) Uani 1 1 d . . . . .
C7 C 0.1704(4) 0.2141(4) 0.3769(6) 0.0322(15) Uani 1 1 d . . . . .
H7 H 0.148247 0.259114 0.356408 0.039 Uiso 1 1 calc R U . . .
C8 C 0.1578(4) 0.1619(4) 0.4121(6) 0.0349(16) Uani 1 1 d . . . . .
H8 H 0.128121 0.171765 0.419104 0.042 Uiso 1 1 calc R U . . .
C9 C 0.1873(4) 0.0952(4) 0.4377(6) 0.0342(17) Uani 1 1 d . . . . .
H9 H 0.177996 0.058312 0.461091 0.041 Uiso 1 1 calc R U . . .
C10 C 0.2320(3) 0.0844(4) 0.4275(5) 0.0247(13) Uani 1 1 d . . . . .
C11 C 0.3513(3) 0.2349(3) 0.3100(4) 0.0243(11) Uani 1 1 d . . . . .
C12 C 0.4134(3) 0.2118(4) 0.2684(6) 0.0330(14) Uani 1 1 d . . . . .
H12A H 0.403192 0.197782 0.210449 0.040 Uiso 1 1 calc R U . . .
H12B H 0.428430 0.168112 0.307769 0.040 Uiso 1 1 calc R U . . .
C13 C 0.4671(3) 0.2674(4) 0.3207(5) 0.0480(18) Uani 1 1 d . . . . .
H13A H 0.480420 0.277790 0.381103 0.072 Uiso 1 1 calc R U . . .
H13B H 0.451509 0.311879 0.283604 0.072 Uiso 1 1 calc R U . . .
H13C H 0.504378 0.248604 0.331437 0.072 Uiso 1 1 calc R U . . .
C14 C 0.2991(3) 0.2596(3) 0.1492(4) 0.0265(10) Uani 1 1 d . . . . .
C15 C 0.2392(3) 0.2259(3) 0.0994(4) 0.0250(11) Uani 1 1 d . . . . .
H15 H 0.234107 0.189331 0.128338 0.030 Uiso 1 1 calc R U . . .
C16 C 0.1868(3) 0.2461(3) 0.0072(4) 0.0262(12) Uani 1 1 d . . . . .
H16 H 0.145583 0.224645 -0.025266 0.031 Uiso 1 1 calc R U . . .
C17 C 0.1933(3) 0.2969(4) -0.0387(4) 0.0341(13) Uani 1 1 d . . . . .
C18 C 0.2542(3) 0.3283(4) 0.0115(5) 0.0431(16) Uani 1 1 d . . . . .
H18 H 0.259779 0.362663 -0.018860 0.052 Uiso 1 1 calc R U . . .
C19 C 0.3068(3) 0.3109(4) 0.1043(5) 0.0403(15) Uani 1 1 d . . . . .
H19 H 0.347631 0.333538 0.137278 0.048 Uiso 1 1 calc R U . . .
C20 C 0.1373(4) 0.3152(4) -0.1392(5) 0.0429(17) Uani 1 1 d . . . . .
H20A H 0.139533 0.367061 -0.149454 0.052 Uiso 1 1 calc R U . . .
H20B H 0.096222 0.307123 -0.154217 0.052 Uiso 1 1 calc R U . . .
C21 C 0.1371(4) 0.2696(4) -0.2053(5) 0.0523(18) Uani 1 1 d . . . . .
H21A H 0.176906 0.278978 -0.192427 0.078 Uiso 1 1 calc R U . . .
H21B H 0.099233 0.282363 -0.270477 0.078 Uiso 1 1 calc R U . . .
H21C H 0.135035 0.218201 -0.195256 0.078 Uiso 1 1 calc R U . . .
C22 C 0.2707(3) 0.0172(4) 0.4548(5) 0.0243(13) Uani 1 1 d . . . . .
C23 C 0.2847(4) -0.1125(4) 0.4730(6) 0.0405(17) Uani 1 1 d . . . . .
H23A H 0.267165 -0.150420 0.486515 0.049 Uiso 1 1 calc R U . . .
H23B H 0.329214 -0.100676 0.532348 0.049 Uiso 1 1 calc R U . . .
C24 C 0.2875(5) -0.1412(5) 0.4027(8) 0.054(2) Uani 1 1 d . . . . .
H24A H 0.314474 -0.184790 0.427861 0.081 Uiso 1 1 calc R U . . .
H24B H 0.306286 -0.104349 0.390876 0.081 Uiso 1 1 calc R U . . .
H24C H 0.243467 -0.152948 0.343847 0.081 Uiso 1 1 calc R U . . .
C25 C 0.1744(3) -0.0559(3) 0.3707(5) 0.0258(13) Uani 1 1 d . . . . .
C26 C 0.1398(4) -0.0427(4) 0.2775(5) 0.0275(14) Uani 1 1 d . . . . .
H26 H 0.161695 -0.028216 0.258275 0.033 Uiso 1 1 calc R U . . .
C27 C 0.0715(4) -0.0506(4) 0.2105(6) 0.0316(16) Uani 1 1 d . . . . .
H27 H 0.047303 -0.041076 0.146152 0.038 Uiso 1 1 calc R U . . .
C28 C 0.0399(4) -0.0721(4) 0.2388(6) 0.0306(15) Uani 1 1 d D . . . .
C29 C 0.0754(3) -0.0868(4) 0.3321(5) 0.0307(14) Uani 1 1 d . . . . .
H29 H 0.053619 -0.102159 0.351228 0.037 Uiso 1 1 calc R U . . .
C30 C 0.1427(3) -0.0795(4) 0.3985(5) 0.0293(13) Uani 1 1 d . . . . .
H30 H 0.166815 -0.090600 0.462426 0.035 Uiso 1 1 calc R U . . .
C31 C -0.0338(5) -0.0856(11) 0.1628(11) 0.037(3) Uani 0.65 1 d D . P B 1
H31A H -0.051930 -0.083955 0.192052 0.044 Uiso 0.65 1 calc R U P B 1
H31B H -0.054132 -0.046073 0.116067 0.044 Uiso 0.65 1 calc R U P B 1
C31A C -0.0364(11) -0.069(2) 0.169(2) 0.052(11) Uiso 0.35 1 d D . P B 2
H31C H -0.050174 -0.088515 0.200968 0.063 Uiso 0.35 1 calc R U P B 2
H31D H -0.050884 -0.018078 0.152386 0.063 Uiso 0.35 1 calc R U P B 2
C32 C -0.0509(9) -0.1543(12) 0.1146(12) 0.062(5) Uani 0.65 1 d D . P B 1
H32A H -0.097718 -0.162532 0.073547 0.093 Uiso 0.65 1 calc R U P B 1
H32B H -0.027111 -0.193386 0.160854 0.093 Uiso 0.65 1 calc R U P B 1
H32C H -0.039423 -0.153419 0.076998 0.093 Uiso 0.65 1 calc R U P B 1
C32A C -0.0669(13) -0.1107(14) 0.0845(18) 0.056 Uiso 0.35 1 d D U P B 2
H32D H -0.114232 -0.107910 0.042571 0.084 Uiso 0.35 1 calc R U P B 2
H32E H -0.053790 -0.090947 0.052702 0.084 Uiso 0.35 1 calc R U P B 2
H32F H -0.053080 -0.161306 0.101230 0.084 Uiso 0.35 1 calc R U P B 2
C33 C 0.4486(4) 0.2820(4) 0.6272(5) 0.0345(16) Uani 1 1 d . . . . .
C34 C 0.4840(4) 0.3465(4) 0.6707(5) 0.0425(19) Uani 1 1 d . . . . .
H34 H 0.472536 0.380258 0.694188 0.051 Uiso 1 1 calc R U . . .
C35 C 0.5362(5) 0.3595(4) 0.6783(6) 0.045(2) Uani 1 1 d . . . . .
H35 H 0.560852 0.402653 0.706607 0.054 Uiso 1 1 calc R U . . .
C36 C 0.5517(4) 0.3089(4) 0.6442(5) 0.0385(18) Uani 1 1 d . . . . .
H36 H 0.588286 0.315962 0.651148 0.046 Uiso 1 1 calc R U . . .
C37 C 0.5134(4) 0.2477(4) 0.5996(5) 0.0308(16) Uani 1 1 d . . . . .
C38 C 0.5276(4) 0.1911(4) 0.5634(5) 0.0290(15) Uani 1 1 d . . . . .
C39 C 0.5705(4) 0.1994(5) 0.5499(6) 0.039(2) Uani 1 1 d . . . . .
H39 H 0.592200 0.243961 0.563721 0.047 Uiso 1 1 calc R U . . .
C40 C 0.5807(4) 0.1406(5) 0.5156(6) 0.0392(19) Uani 1 1 d . . . . .
H40 H 0.608035 0.145640 0.503305 0.047 Uiso 1 1 calc R U . . .
C41 C 0.5512(4) 0.0766(5) 0.5001(6) 0.0366(17) Uani 1 1 d . . . . .
H41 H 0.558787 0.035841 0.478943 0.044 Uiso 1 1 calc R U . . .
C42 C 0.5095(4) 0.0711(4) 0.5157(5) 0.0283(15) Uani 1 1 d . . . . .
C43 C 0.3898(3) 0.2613(4) 0.6084(5) 0.0389(15) Uani 1 1 d D . . . .
C44 C 0.3157(4) 0.2810(6) 0.6307(7) 0.046(2) Uani 0.75 1 d D . P A 1
H44A H 0.281795 0.280520 0.561367 0.055 Uiso 0.75 1 calc R U P A 1
H44B H 0.306724 0.321976 0.653167 0.055 Uiso 0.75 1 calc R U P A 1
C44A C 0.3264(13) 0.240(2) 0.6594(19) 0.039(7) Uiso 0.25 1 d D . P A 2
H44C H 0.296889 0.210228 0.602269 0.047 Uiso 0.25 1 calc R U P A 2
H44D H 0.303478 0.285848 0.648201 0.047 Uiso 0.25 1 calc R U P A 2
C45 C 0.3133(8) 0.2117(9) 0.6679(12) 0.074(5) Uani 0.75 1 d D . P A 1
H45A H 0.344792 0.213517 0.736582 0.111 Uiso 0.75 1 calc R U P A 1
H45B H 0.323967 0.171270 0.647839 0.111 Uiso 0.75 1 calc R U P A 1
H45C H 0.269543 0.204799 0.643786 0.111 Uiso 0.75 1 calc R U P A 1
C45A C 0.3429(18) 0.2006(19) 0.741(2) 0.058 Uiso 0.25 1 d D U P A 2
H45D H 0.355823 0.150875 0.743231 0.087 Uiso 0.25 1 calc R U P A 2
H45E H 0.304803 0.199825 0.734234 0.087 Uiso 0.25 1 calc R U P A 2
H45F H 0.378834 0.225260 0.799992 0.087 Uiso 0.25 1 calc R U P A 2
C46 C 0.4361(3) 0.3012(5) 0.7641(5) 0.0473(18) Uani 1 1 d D . . . .
C47 C 0.4836(4) 0.2506(4) 0.8184(6) 0.0418(17) Uani 1 1 d . . . . .
C48 C 0.5368(4) 0.2655(4) 0.9145(6) 0.0450(18) Uani 1 1 d . . . . .
H48 H 0.571135 0.231467 0.952562 0.054 Uiso 1 1 calc R U . . .
C49 C 0.5389(4) 0.3303(5) 0.9531(6) 0.057(2) Uani 1 1 d D . . . .
C50 C 0.4901(4) 0.3805(5) 0.8945(6) 0.065(3) Uani 1 1 d . . . . .
H50 H 0.492229 0.425553 0.919977 0.077 Uiso 1 1 calc R U . . .
C51 C 0.4383(4) 0.3675(5) 0.8003(6) 0.064(3) Uani 1 1 d . . . . .
H51 H 0.405227 0.402617 0.761327 0.077 Uiso 1 1 calc R U . . .
C52 C 0.5864(7) 0.3434(11) 1.0603(9) 0.054(4) Uani 0.55 1 d D . P C 1
H52A H 0.581613 0.393546 1.072434 0.064 Uiso 0.55 1 calc R U P C 1
H52B H 0.575756 0.310141 1.088083 0.064 Uiso 0.55 1 calc R U P C 1
C52A C 0.6046(10) 0.3515(13) 1.0512(13) 0.061(6) Uiso 0.45 1 d D . P C 2
H52C H 0.641736 0.338271 1.057817 0.073 Uiso 0.45 1 calc R U P C 2
H52D H 0.606396 0.403865 1.063049 0.073 Uiso 0.45 1 calc R U P C 2
C53 C 0.6543(8) 0.3311(15) 1.1046(12) 0.095(8) Uani 0.55 1 d D U P C 1
H53A H 0.683754 0.339582 1.172287 0.142 Uiso 0.55 1 calc R U P C 1
H53B H 0.659189 0.281238 1.093307 0.142 Uiso 0.55 1 calc R U P C 1
H53C H 0.665036 0.364507 1.077684 0.142 Uiso 0.55 1 calc R U P C 1
C53A C 0.6042(16) 0.3074(16) 1.116(2) 0.095(9) Uiso 0.45 1 d D . P C 2
H53D H 0.606576 0.255905 1.106716 0.143 Uiso 0.45 1 calc R U P C 2
H53E H 0.564026 0.316921 1.102019 0.143 Uiso 0.45 1 calc R U P C 2
H53F H 0.641657 0.320687 1.181041 0.143 Uiso 0.45 1 calc R U P C 2
C54 C 0.4719(3) 0.0061(4) 0.4999(5) 0.0244(13) Uani 1 1 d . . . . .
C55 C 0.4613(4) -0.1237(4) 0.5014(8) 0.055(2) Uani 1 1 d D . . . .
H55C H 0.429807 -0.112620 0.507483 0.066 Uiso 0.25 1 calc R U P D 2
H55D H 0.490564 -0.162346 0.546820 0.066 Uiso 0.25 1 calc R U P D 2
H55A H 0.481262 -0.166372 0.498723 0.066 Uiso 0.75 1 calc R U P E 1
H55B H 0.416631 -0.118045 0.439518 0.066 Uiso 0.75 1 calc R U P E 1
C56 C 0.4593(7) -0.1345(7) 0.5775(11) 0.071(4) Uani 0.75 1 d D . P F 1
H56A H 0.502589 -0.148176 0.636489 0.106 Uiso 0.75 1 calc R U P F 1
H56B H 0.428238 -0.172869 0.558309 0.106 Uiso 0.75 1 calc R U P F 1
H56C H 0.445800 -0.089410 0.586513 0.106 Uiso 0.75 1 calc R U P F 1
C56A C 0.4250(18) -0.1502(18) 0.403(2) 0.075(10) Uani 0.25 1 d D . P F 2
H56D H 0.399864 -0.193444 0.389774 0.112 Uiso 0.25 1 calc R U P F 2
H56E H 0.395435 -0.112255 0.357467 0.112 Uiso 0.25 1 calc R U P F 2
H56F H 0.456135 -0.161934 0.396767 0.112 Uiso 0.25 1 calc R U P F 2
C57 C 0.5702(3) -0.0664(3) 0.5905(5) 0.0270(13) Uani 1 1 d . . . . .
C58 C 0.6067(4) -0.0420(4) 0.6811(5) 0.0301(15) Uani 1 1 d . . . . .
H58 H 0.586460 -0.020843 0.700209 0.036 Uiso 1 1 calc R U . . .
C59 C 0.6733(4) -0.0490(4) 0.7432(6) 0.0332(16) Uani 1 1 d . . . . .
H59 H 0.698714 -0.032718 0.805837 0.040 Uiso 1 1 calc R U . . .
C60 C 0.7048(4) -0.0790(5) 0.7175(6) 0.0378(17) Uani 1 1 d . . . . .
C61 C 0.6654(4) -0.1028(4) 0.6259(6) 0.0413(18) Uani 1 1 d . . . . .
H61 H 0.685155 -0.124161 0.606139 0.050 Uiso 1 1 calc R U . . .
C62 C 0.5987(4) -0.0969(4) 0.5621(5) 0.0374(16) Uani 1 1 d . . . . .
H62 H 0.573129 -0.113670 0.499639 0.045 Uiso 1 1 calc R U . . .
C63 C 0.7773(5) -0.0865(7) 0.7839(8) 0.057(3) Uani 1 1 d . . . . .
H63A H 0.797932 -0.049081 0.833237 0.069 Uiso 1 1 calc R U . . .
H63B H 0.790948 -0.077667 0.749143 0.069 Uiso 1 1 calc R U . . .
C64 C 0.8014(6) -0.1600(8) 0.8297(10) 0.070(4) Uani 1 1 d . . . . .
H64A H 0.849001 -0.160617 0.875461 0.105 Uiso 1 1 calc R U . . .
H64B H 0.784602 -0.196890 0.781715 0.105 Uiso 1 1 calc R U . . .
H64C H 0.786202 -0.170160 0.861498 0.105 Uiso 1 1 calc R U . . .
Cl1 Cl 0.12715(8) 0.07501(9) 0.08600(11) 0.0290(3) Uani 1 1 d . . . . .
O7 O 0.0959(5) 0.1304(3) 0.0159(6) 0.053(2) Uani 1 1 d . . . . .
O8 O 0.1671(4) 0.1091(5) 0.1762(6) 0.070(2) Uani 1 1 d . . . . .
O9 O 0.0780(3) 0.0347(3) 0.0727(5) 0.0598(16) Uani 1 1 d . . . . .
O10 O 0.1649(3) 0.0292(3) 0.0797(4) 0.0553(15) Uani 1 1 d . . . . .
Cl2 Cl 0.60493(9) 0.08428(11) 0.86057(12) 0.0397(4) Uani 1 1 d D . . . .
O11 O 0.5759(4) 0.1203(5) 0.7741(6) 0.063(2) Uani 1 1 d . . . . .
O12 O 0.6506(4) 0.1300(3) 0.9378(6) 0.054(2) Uani 1 1 d . . . . .
O13 O 0.5501(5) 0.0768(6) 0.8557(7) 0.045(2) Uani 0.6 1 d D . P G 1
O13A O 0.5617(11) 0.0462(12) 0.8602(19) 0.074(8) Uiso 0.4 1 d D . P G 2
O14 O 0.6295(5) 0.0135(5) 0.8698(7) 0.054(3) Uani 0.6 1 d D . P G 1
O14A O 0.6448(11) 0.0331(11) 0.8618(18) 0.071(7) Uiso 0.4 1 d D . P G 2
Cl3 Cl 0.36096(18) -0.0045(2) 0.7141(3) 0.0615(10) Uani 0.65 1 d D . P H 1
Cl3A Cl 0.3831(5) 0.0248(5) 0.7544(6) 0.091(3) Uiso 0.35 1 d D . P H 2
O15 O 0.3311(3) 0.0315(4) 0.7503(5) 0.0745(18) Uiso 1 1 d D . . . .
O16 O 0.4258(5) -0.0334(5) 0.8065(6) 0.106(3) Uiso 1 1 d D . . . .
O17 O 0.3226(6) -0.0670(6) 0.6646(8) 0.087(3) Uiso 0.65 1 d D . P H 1
O17A O 0.4290(9) 0.0862(9) 0.8127(14) 0.091(3) Uiso 0.35 1 d D . P H 2
O18 O 0.3724(8) 0.0508(7) 0.6776(10) 0.110(4) Uiso 0.65 1 d D . P H 1
O18A O 0.3491(11) 0.0323(15) 0.6575(9) 0.110(4) Uiso 0.35 1 d D . P H 2
O19 O 0.5148(10) -0.0915(10) 0.7939(14) 0.108(6) Uiso 0.5 1 d . . P I 1
H19A H 0.481752 -0.094511 0.787334 0.162 Uiso 0.5 1 d R U P I 1
H19B H 0.528852 -0.048771 0.813714 0.162 Uiso 0.5 1 d R U P I 1
N9 N 0.3890(4) 0.4522(5) 0.2815(6) 0.074(2) Uani 1 1 d . . . . .
C65 C 0.4068(4) 0.4368(4) 0.3507(6) 0.0544(19) Uani 1 1 d . . . . .
C66 C 0.4262(4) 0.4170(6) 0.4389(6) 0.072(3) Uani 1 1 d . . . . .
H66A H 0.436154 0.460796 0.474971 0.108 Uiso 1 1 calc R U . . .
H66B H 0.464806 0.386116 0.474745 0.108 Uiso 1 1 calc R U . . .
H66C H 0.390689 0.390752 0.426501 0.108 Uiso 1 1 calc R U . . .
N10 N 0.3270(8) 0.4485(9) 0.4892(12) 0.105(5) Uiso 0.75 1 d . . P . .
C67 C 0.3079(7) 0.4595(7) 0.5189(10) 0.066(3) Uiso 0.75 1 d . . P . .
C68 C 0.2831(7) 0.4766(7) 0.5596(10) 0.069(3) Uiso 0.75 1 d . . P . .
H68A H 0.317439 0.473596 0.626567 0.104 Uiso 0.75 1 d R U P . .
H68B H 0.249619 0.442636 0.538167 0.104 Uiso 0.75 1 d R U P . .
H68C H 0.265429 0.524637 0.542257 0.104 Uiso 0.75 1 d R U P . .
N11 N 0.4626(18) -0.211(2) 0.660(3) 0.076(9) Uiso 0.25 1 d . . P J 2
C69 C 0.4711(16) -0.1523(18) 0.678(2) 0.050(7) Uiso 0.25 1 d . . P J 2
C70 C 0.478(2) -0.073(2) 0.704(3) 0.067(9) Uiso 0.25 1 d . . P J 2
H70A H 0.454094 -0.042989 0.647804 0.100 Uiso 0.25 1 calc R U P J 2
H70B H 0.524077 -0.059183 0.748825 0.100 Uiso 0.25 1 calc R U P J 2
H70C H 0.460428 -0.064868 0.733319 0.100 Uiso 0.25 1 calc R U P J 2

loop_
_atom_site_aniso_label
_atom_site_aniso_U_11
_atom_site_aniso_U_22
_atom_site_aniso_U_33
_atom_site_aniso_U_23
_atom_site_aniso_U_13
_atom_site_aniso_U_12
Nd1 0.01562(9) 0.02198(10) 0.01760(10) -0.00092(15) 0.00971(8) -0.00072(15)
O1 0.0194(19) 0.036(2) 0.027(2) 0.0121(18) 0.0132(18) 0.0059(17)
O2 0.023(2) 0.029(2) 0.031(2) -0.0002(18) 0.018(2) -0.0038(17)
O3 0.024(2) 0.054(3) 0.037(3) -0.024(2) 0.016(2) -0.006(2)
O4 0.022(2) 0.030(2) 0.035(2) 0.0012(19) 0.018(2) 0.0012(18)
O5 0.027(2) 0.057(4) 0.018(2) 0.006(2) 0.0092(19) -0.012(2)
O6 0.021(2) 0.046(3) 0.024(2) -0.009(2) 0.0102(19) 0.007(2)
N1 0.020(2) 0.027(3) 0.021(2) 0.0005(19) 0.011(2) 0.002(2)
N2 0.017(3) 0.027(3) 0.021(3) -0.0071(19) 0.013(3) -0.0055(19)
N3 0.022(2) 0.036(3) 0.022(2) 0.004(2) 0.0131(19) -0.0011(19)
N4 0.024(2) 0.029(3) 0.033(3) 0.003(2) 0.020(2) -0.002(2)
N5 0.021(3) 0.019(2) 0.022(3) 0.0005(19) 0.006(2) 0.001(2)
N6 0.019(3) 0.025(3) 0.020(3) 0.0052(18) 0.010(3) -0.0023(19)
N7 0.025(3) 0.039(4) 0.026(3) -0.013(3) 0.012(3) 0.000(3)
N8 0.025(3) 0.026(3) 0.037(3) -0.001(2) 0.016(2) 0.002(2)
C1 0.021(3) 0.021(3) 0.023(3) 0.002(2) 0.011(2) 0.000(2)
C2 0.026(3) 0.024(3) 0.025(3) 0.002(2) 0.011(2) 0.002(2)
C3 0.027(3) 0.025(3) 0.032(4) 0.002(2) 0.014(3) 0.008(2)
C4 0.023(3) 0.030(3) 0.028(3) -0.004(3) 0.010(3) 0.006(2)
C5 0.017(3) 0.025(3) 0.021(3) -0.003(2) 0.007(2) 0.003(2)
C6 0.016(3) 0.027(3) 0.028(3) -0.007(2) 0.011(3) 0.004(2)
C7 0.019(3) 0.042(4) 0.032(3) -0.008(3) 0.015(3) 0.002(3)
C8 0.029(3) 0.041(4) 0.037(4) -0.006(3) 0.023(3) -0.001(3)
C9 0.030(3) 0.044(4) 0.039(4) -0.014(3) 0.028(3) -0.011(3)
C10 0.018(3) 0.029(3) 0.024(3) -0.006(2) 0.013(2) -0.004(2)
C11 0.019(2) 0.025(3) 0.023(3) 0.000(2) 0.012(2) -0.001(2)
C12 0.030(3) 0.033(3) 0.039(4) 0.005(3) 0.025(3) 0.001(3)
C13 0.020(3) 0.061(5) 0.046(4) 0.020(3) 0.016(3) 0.000(3)
C14 0.025(3) 0.027(3) 0.025(3) 0.004(2) 0.016(2) -0.001(2)
C15 0.021(2) 0.024(3) 0.026(3) -0.001(2) 0.014(2) -0.004(2)
C16 0.025(3) 0.024(3) 0.030(3) 0.000(2) 0.019(3) -0.001(2)
C17 0.031(3) 0.037(3) 0.026(3) 0.006(2) 0.017(3) 0.006(3)
C18 0.036(3) 0.050(4) 0.034(3) 0.017(3) 0.021(3) -0.003(3)
C19 0.030(3) 0.051(4) 0.035(3) 0.013(3) 0.020(3) -0.007(3)
C20 0.040(4) 0.047(4) 0.036(4) 0.019(3) 0.023(3) 0.012(3)
C21 0.053(4) 0.049(4) 0.037(4) 0.011(3) 0.023(3) 0.007(3)
C22 0.026(3) 0.030(3) 0.022(3) -0.003(2) 0.019(2) -0.004(2)
C23 0.032(3) 0.029(3) 0.055(5) 0.001(3) 0.027(4) -0.002(3)
C24 0.041(4) 0.047(5) 0.065(6) -0.009(4) 0.032(5) 0.003(3)
C25 0.025(3) 0.023(3) 0.026(3) -0.002(2) 0.015(2) -0.005(2)
C26 0.032(3) 0.027(3) 0.032(3) -0.001(2) 0.025(3) -0.005(2)
C27 0.033(4) 0.029(3) 0.028(3) -0.001(3) 0.019(3) -0.005(3)
C28 0.023(3) 0.033(3) 0.035(4) 0.000(3) 0.019(3) -0.005(3)
C29 0.024(3) 0.040(4) 0.034(3) 0.005(3) 0.022(3) -0.001(2)
C30 0.032(3) 0.035(3) 0.028(3) 0.001(2) 0.023(3) -0.007(2)
C31 0.020(6) 0.046(10) 0.042(8) -0.009(7) 0.021(6) -0.007(5)
C32 0.037(8) 0.092(12) 0.037(8) -0.021(8) 0.017(7) -0.035(8)
C33 0.027(3) 0.031(3) 0.026(3) -0.006(2) 0.011(3) -0.004(3)
C34 0.048(5) 0.026(3) 0.027(3) -0.006(3) 0.015(3) 0.001(3)
C35 0.046(5) 0.030(3) 0.029(4) -0.005(3) 0.014(4) -0.015(3)
C36 0.034(4) 0.032(3) 0.026(3) 0.004(2) 0.011(3) -0.010(3)
C37 0.026(3) 0.027(3) 0.024(3) 0.008(2) 0.011(3) -0.001(3)
C38 0.020(3) 0.036(4) 0.019(3) 0.011(3) 0.009(3) 0.005(3)
C39 0.028(3) 0.042(4) 0.037(4) 0.014(3) 0.018(3) -0.005(3)
C40 0.028(3) 0.048(5) 0.049(5) 0.017(3) 0.029(4) 0.008(3)
C41 0.032(3) 0.042(4) 0.039(4) 0.015(3) 0.026(3) 0.009(3)
C42 0.023(3) 0.033(3) 0.028(3) 0.011(3) 0.017(3) 0.009(2)
C43 0.030(3) 0.046(4) 0.033(3) -0.013(3) 0.018(3) 0.000(3)
C44 0.033(4) 0.049(6) 0.046(5) -0.020(4) 0.022(4) 0.000(4)
C45 0.080(11) 0.093(11) 0.083(11) -0.020(8) 0.069(10) -0.026(9)
C46 0.032(3) 0.061(5) 0.042(4) -0.031(4) 0.023(3) -0.012(3)
C47 0.049(5) 0.042(4) 0.046(4) -0.021(3) 0.037(4) -0.019(3)
C48 0.051(5) 0.031(4) 0.047(4) -0.003(3) 0.031(4) -0.004(3)
C49 0.059(5) 0.049(5) 0.037(4) -0.018(3) 0.023(4) -0.009(4)
C50 0.056(5) 0.064(5) 0.043(4) -0.026(4) 0.022(4) 0.006(4)
C51 0.049(5) 0.072(6) 0.045(4) -0.028(4) 0.021(4) 0.006(4)
C52 0.052(7) 0.060(10) 0.032(7) -0.015(7) 0.022(6) -0.005(7)
C53 0.053(7) 0.17(2) 0.039(8) -0.039(11) 0.020(6) 0.009(9)
C54 0.025(3) 0.027(3) 0.022(3) 0.002(2) 0.017(2) 0.002(2)
C55 0.031(4) 0.026(4) 0.079(7) -0.004(4) 0.026(5) -0.003(3)
C56 0.042(6) 0.053(7) 0.077(9) 0.023(6) 0.025(7) -0.005(5)
C56A 0.056(19) 0.033(14) 0.086(11) -0.022(13) 0.029(14) -0.001(14)
C57 0.023(3) 0.021(3) 0.031(3) 0.004(2) 0.016(3) 0.006(2)
C58 0.037(4) 0.023(3) 0.032(3) 0.003(2) 0.024(3) 0.005(3)
C59 0.032(4) 0.033(4) 0.032(4) -0.001(3) 0.020(3) -0.002(3)
C60 0.032(4) 0.034(4) 0.039(4) 0.006(3) 0.021(3) 0.003(3)
C61 0.039(4) 0.044(4) 0.052(5) 0.000(3) 0.036(4) 0.007(3)
C62 0.036(3) 0.044(4) 0.031(3) -0.007(3) 0.022(3) 0.000(3)
C63 0.028(5) 0.077(8) 0.050(6) -0.005(5) 0.020(5) -0.002(5)
C64 0.040(5) 0.083(8) 0.070(8) 0.029(7) 0.030(6) 0.026(6)
Cl1 0.0283(7) 0.0338(7) 0.0271(7) 0.0036(5) 0.0197(6) 0.0049(6)
O7 0.086(6) 0.036(4) 0.057(5) 0.016(3) 0.057(5) 0.017(3)
O8 0.030(4) 0.110(6) 0.039(4) -0.023(4) 0.012(3) 0.015(4)
O9 0.054(4) 0.060(4) 0.081(4) 0.013(3) 0.052(4) -0.004(3)
O10 0.065(4) 0.059(4) 0.065(4) 0.011(3) 0.054(3) 0.028(3)
Cl2 0.0397(9) 0.0433(9) 0.0258(8) -0.0008(6) 0.0182(7) -0.0078(7)
O11 0.038(4) 0.097(6) 0.031(3) 0.021(3) 0.014(3) -0.012(3)
O12 0.052(4) 0.043(4) 0.031(3) -0.002(2) 0.015(3) -0.010(3)
O13 0.051(5) 0.053(6) 0.047(5) 0.000(4) 0.039(5) -0.008(5)
O14 0.059(6) 0.030(4) 0.050(5) -0.009(4) 0.028(5) -0.002(4)
Cl3 0.054(2) 0.062(2) 0.066(2) 0.0341(19) 0.039(2) 0.0043(19)
N9 0.075(5) 0.074(5) 0.051(4) 0.003(4) 0.034(4) -0.013(4)
C65 0.049(4) 0.049(4) 0.041(4) 0.001(3) 0.022(4) -0.004(3)
C66 0.045(5) 0.090(7) 0.031(4) -0.004(4) 0.007(3) -0.014(5)

loop_
_atom_type_symbol
_atom_type_description
_atom_type_scat_dispersion_real
_atom_type_scat_dispersion_imag
_atom_type_scat_source
C C 0.0033 0.0016 'International Tables Vol C Tables 4.2.6.8 and 6.1.1.4'
H H 0.0000 0.0000 'International Tables Vol C Tables 4.2.6.8 and 6.1.1.4'
Cl Cl 0.1484 0.1585 'International Tables Vol C Tables 4.2.6.8 and 6.1.1.4'
N N 0.0061 0.0033 'International Tables Vol C Tables 4.2.6.8 and 6.1.1.4'
Nd Nd -0.1943 3.0179 'International Tables Vol C Tables 4.2.6.8 and 6.1.1.4'
O O 0.0106 0.0060 'International Tables Vol C Tables 4.2.6.8 and 6.1.1.4'

loop_
_geom_angle_atom_site_label_1
_geom_angle_atom_site_label_2
_geom_angle_atom_site_label_3
_geom_angle
_geom_angle_site_symmetry_1
_geom_angle_site_symmetry_3
_geom_angle_publ_flag
O1 Nd1 O3 104.17(18) . . ?
O1 Nd1 N1 60.60(16) . . ?
O1 Nd1 N2 116.86(18) . . ?
O1 Nd1 N5 70.35(18) . . ?
O1 Nd1 N6 62.88(18) . . ?
O2 Nd1 O1 154.23(16) . . ?
O2 Nd1 O3 97.38(18) . . ?
O2 Nd1 O4 69.17(13) . . ?
O2 Nd1 N1 116.88(17) . . ?
O2 Nd1 N2 61.51(17) . . ?
O2 Nd1 N5 134.16(17) . . ?
O2 Nd1 N6 119.48(16) . . ?
O3 Nd1 N1 68.14(18) . . ?
O3 Nd1 N2 62.70(18) . . ?
O3 Nd1 N5 59.71(18) . . ?
O3 Nd1 N6 115.74(18) . . ?
O4 Nd1 O1 94.18(16) . . ?
O4 Nd1 O3 157.04(18) . . ?
O4 Nd1 N1 134.20(18) . . ?
O4 Nd1 N2 120.68(16) . . ?
O4 Nd1 N5 115.94(17) . . ?
O4 Nd1 N6 60.87(16) . . ?
O5 Nd1 O1 131.80(17) . . ?
O5 Nd1 O2 67.19(17) . . ?
O5 Nd1 O3 75.6(2) . . ?
O5 Nd1 O4 81.9(2) . . ?
O5 Nd1 O6 139.95(18) . . ?
O5 Nd1 N1 143.7(2) . . ?
O5 Nd1 N2 105.8(2) . . ?
O5 Nd1 N5 68.68(18) . . ?
O5 Nd1 N6 73.9(2) . . ?
O6 Nd1 O1 77.05(18) . . ?
O6 Nd1 O2 78.27(19) . . ?
O6 Nd1 O3 130.34(17) . . ?
O6 Nd1 O4 66.84(18) . . ?
O6 Nd1 N1 70.30(18) . . ?
O6 Nd1 N2 72.58(19) . . ?
O6 Nd1 N5 147.37(19) . . ?
O6 Nd1 N6 108.7(2) . . ?
N1 Nd1 N2 57.40(19) . . ?
N1 Nd1 N5 92.20(12) . . ?
N1 Nd1 N6 121.98(18) . . ?
N2 Nd1 N5 121.61(18) . . ?
N2 Nd1 N6 178.40(19) . . ?
N5 Nd1 N6 56.80(18) . . ?
C11 O1 Nd1 123.2(4) . . ?
C22 O2 Nd1 125.4(4) . . ?
C43 O3 Nd1 124.2(5) . . ?
C54 O4 Nd1 125.1(5) . . ?
Nd1 O5 H5A 126.4 . . ?
Nd1 O5 H5B 129.0 . . ?
H5A O5 H5B 104.5 . . ?
Nd1 O6 H6A 126.6 . . ?
Nd1 O6 H6B 125.3 . . ?
H6A O6 H6B 104.6 . . ?
C1 N1 Nd1 118.2(4) . . ?
C5 N1 Nd1 121.2(5) . . ?
C5 N1 C1 118.9(6) . . ?
C6 N2 Nd1 120.0(5) . . ?
C6 N2 C10 119.4(7) . . ?
C10 N2 Nd1 115.6(5) . . ?
C11 N3 C12 116.1(5) . . ?
C11 N3 C14 123.6(5) . . ?
C14 N3 C12 119.6(5) . . ?
C22 N4 C23 119.1(6) . . ?
C22 N4 C25 120.8(6) . . ?
C25 N4 C23 118.8(6) . . ?
C33 N5 Nd1 118.6(5) . . ?
C37 N5 Nd1 122.3(5) . . ?
C37 N5 C33 118.6(6) . . ?
C38 N6 Nd1 119.0(5) . . ?
C38 N6 C42 119.2(7) . . ?
C42 N6 Nd1 113.9(5) . . ?
C43 N7 C44 118.1(6) . . ?
C43 N7 C46 119.1(6) . . ?
C44 N7 C46 117.0(7) . . ?
C43 N7A C44A 126.2(18) . . ?
C43 N7A C46 113.6(13) . . ?
C44A N7A C46 115.6(18) . . ?
C54 N8 C55 119.6(6) . . ?
C54 N8 C57 121.4(6) . . ?
C57 N8 C55 117.3(6) . . ?
N1 C1 C2 122.3(6) . . ?
N1 C1 C11 111.7(5) . . ?
C2 C1 C11 125.9(6) . . ?
C1 C2 H2 121.1 . . ?
C1 C2 C3 117.8(7) . . ?
C3 C2 H2 121.1 . . ?
C2 C3 H3 119.8 . . ?
C4 C3 C2 120.3(7) . . ?
C4 C3 H3 119.8 . . ?
C3 C4 H4 120.6 . . ?
C3 C4 C5 118.8(7) . . ?
C5 C4 H4 120.6 . . ?
N1 C5 C4 121.5(7) . . ?
N1 C5 C6 114.3(6) . . ?
C4 C5 C6 124.2(6) . . ?
N2 C6 C5 115.0(6) . . ?
N2 C6 C7 121.6(8) . . ?
C7 C6 C5 123.4(7) . . ?
C6 C7 H7 120.9 . . ?
C8 C7 C6 118.2(7) . . ?
C8 C7 H7 120.9 . . ?
C7 C8 H8 119.3 . . ?
C7 C8 C9 121.4(7) . . ?
C9 C8 H8 119.3 . . ?
C8 C9 H9 121.7 . . ?
C8 C9 C10 116.7(7) . . ?
C10 C9 H9 121.7 . . ?
N2 C10 C9 122.4(7) . . ?
N2 C10 C22 112.5(6) . . ?
C9 C10 C22 124.8(7) . . ?
O1 C11 N3 122.8(5) . . ?
O1 C11 C1 115.9(5) . . ?
N3 C11 C1 121.2(5) . . ?
N3 C12 H12A 109.3 . . ?
N3 C12 H12B 109.3 . . ?
N3 C12 C13 111.7(6) . . ?
H12A C12 H12B 107.9 . . ?
C13 C12 H12A 109.3 . . ?
C13 C12 H12B 109.3 . . ?
C12 C13 H13A 109.5 . . ?
C12 C13 H13B 109.5 . . ?
C12 C13 H13C 109.5 . . ?
H13A C13 H13B 109.5 . . ?
H13A C13 H13C 109.5 . . ?
H13B C13 H13C 109.5 . . ?
C15 C14 N3 120.8(5) . . ?
C15 C14 C19 119.7(5) . . ?
C19 C14 N3 119.5(5) . . ?
C14 C15 H15 120.2 . . ?
C16 C15 C14 119.5(5) . . ?
C16 C15 H15 120.2 . . ?
C15 C16 H16 119.2 . . ?
C15 C16 C17 121.7(6) . . ?
C17 C16 H16 119.2 . . ?
C16 C17 C18 117.8(6) . . ?
C16 C17 C20 120.9(6) . . ?
C18 C17 C20 121.3(6) . . ?
C17 C18 H18 119.1 . . ?
C19 C18 C17 121.8(6) . . ?
C19 C18 H18 119.1 . . ?
C14 C19 H19 120.3 . . ?
C18 C19 C14 119.4(6) . . ?
C18 C19 H19 120.3 . . ?
C17 C20 H20A 109.2 . . ?
C17 C20 H20B 109.2 . . ?
C17 C20 C21 111.9(6) . . ?
H20A C20 H20B 107.9 . . ?
C21 C20 H20A 109.2 . . ?
C21 C20 H20B 109.2 . . ?
C20 C21 H21A 109.5 . . ?
C20 C21 H21B 109.5 . . ?
C20 C21 H21C 109.5 . . ?
H21A C21 H21B 109.5 . . ?
H21A C21 H21C 109.5 . . ?
H21B C21 H21C 109.5 . . ?
O2 C22 N4 122.3(6) . . ?
O2 C22 C10 117.2(6) . . ?
N4 C22 C10 120.5(6) . . ?
N4 C23 H23A 109.3 . . ?
N4 C23 H23B 109.3 . . ?
N4 C23 C24 111.8(7) . . ?
H23A C23 H23B 107.9 . . ?
C24 C23 H23A 109.3 . . ?
C24 C23 H23B 109.3 . . ?
C23 C24 H24A 109.5 . . ?
C23 C24 H24B 109.5 . . ?
C23 C24 H24C 109.5 . . ?
H24A C24 H24B 109.5 . . ?
H24A C24 H24C 109.5 . . ?
H24B C24 H24C 109.5 . . ?
C26 C25 N4 119.1(6) . . ?
C26 C25 C30 120.2(6) . . ?
C30 C25 N4 120.7(6) . . ?
C25 C26 H26 120.1 . . ?
C25 C26 C27 119.8(6) . . ?
C27 C26 H26 120.1 . . ?
C26 C27 H27 120.1 . . ?
C28 C27 C26 119.8(7) . . ?
C28 C27 H27 120.1 . . ?
C27 C28 C31 118.0(9) . . ?
C27 C28 C31A 120.9(18) . . ?
C29 C28 C27 119.8(7) . . ?
C29 C28 C31 122.0(9) . . ?
C29 C28 C31A 118.7(17) . . ?
C28 C29 H29 119.6 . . ?
C28 C29 C30 120.8(6) . . ?
C30 C29 H29 119.6 . . ?
C25 C30 C29 119.6(6) . . ?
C25 C30 H30 120.2 . . ?
C29 C30 H30 120.2 . . ?
C28 C31 H31A 108.8 . . ?
C28 C31 H31B 108.8 . . ?
H31A C31 H31B 107.7 . . ?
C32 C31 C28 113.6(13) . . ?
C32 C31 H31A 108.8 . . ?
C32 C31 H31B 108.8 . . ?
C28 C31A H31C 109.4 . . ?
C28 C31A H31D 109.4 . . ?
H31C C31A H31D 108.0 . . ?
C32A C31A C28 111(2) . . ?
C32A C31A H31C 109.4 . . ?
C32A C31A H31D 109.4 . . ?
C31 C32 H32A 109.5 . . ?
C31 C32 H32B 109.5 . . ?
C31 C32 H32C 109.5 . . ?
H32A C32 H32B 109.5 . . ?
H32A C32 H32C 109.5 . . ?
H32B C32 H32C 109.5 . . ?
C31A C32A H32D 109.5 . . ?
C31A C32A H32E 109.5 . . ?
C31A C32A H32F 109.5 . . ?
H32D C32A H32E 109.5 . . ?
H32D C32A H32F 109.5 . . ?
H32E C32A H32F 109.5 . . ?
N5 C33 C34 122.1(7) . . ?
N5 C33 C43 111.9(6) . . ?
C34 C33 C43 125.5(7) . . ?
C33 C34 H34 120.9 . . ?
C35 C34 C33 118.2(8) . . ?
C35 C34 H34 120.9 . . ?
C34 C35 H35 120.4 . . ?
C36 C35 C34 119.1(7) . . ?
C36 C35 H35 120.4 . . ?
C35 C36 H36 120.3 . . ?
C35 C36 C37 119.5(8) . . ?
C37 C36 H36 120.3 . . ?
N5 C37 C36 122.2(8) . . ?
N5 C37 C38 115.3(7) . . ?
C36 C37 C38 122.6(7) . . ?
N6 C38 C37 114.8(7) . . ?
N6 C38 C39 120.9(8) . . ?
C39 C38 C37 124.2(7) . . ?
C38 C39 H39 120.5 . . ?
C40 C39 C38 119.0(8) . . ?
C40 C39 H39 120.5 . . ?
C39 C40 H40 120.3 . . ?
C41 C40 C39 119.3(7) . . ?
C41 C40 H40 120.3 . . ?
C40 C41 H41 120.3 . . ?
C40 C41 C42 119.3(8) . . ?
C42 C41 H41 120.3 . . ?
N6 C42 C41 122.1(7) . . ?
N6 C42 C54 111.3(6) . . ?
C41 C42 C54 126.5(7) . . ?
O3 C43 N7 121.3(7) . . ?
O3 C43 N7A 111.9(10) . . ?
O3 C43 C33 119.2(6) . . ?
N7 C43 C33 119.0(6) . . ?
N7A C43 C33 125.2(10) . . ?
N7 C44 H44A 109.5 . . ?
N7 C44 H44B 109.5 . . ?
N7 C44 C45 110.7(10) . . ?
H44A C44 H44B 108.1 . . ?
C45 C44 H44A 109.5 . . ?
C45 C44 H44B 109.5 . . ?
N7A C44A H44C 109.4 . . ?
N7A C44A H44D 109.4 . . ?
N7A C44A C45A 111(2) . . ?
H44C C44A H44D 108.0 . . ?
C45A C44A H44C 109.4 . . ?
C45A C44A H44D 109.4 . . ?
C44 C45 H45A 109.5 . . ?
C44 C45 H45B 109.5 . . ?
C44 C45 H45C 109.5 . . ?
H45A C45 H45B 109.5 . . ?
H45A C45 H45C 109.5 . . ?
H45B C45 H45C 109.5 . . ?
C44A C45A H45D 109.5 . . ?
C44A C45A H45E 109.5 . . ?
C44A C45A H45F 109.5 . . ?
H45D C45A H45E 109.5 . . ?
H45D C45A H45F 109.5 . . ?
H45E C45A H45F 109.5 . . ?
C47 C46 N7 122.5(6) . . ?
C47 C46 N7A 100.2(12) . . ?
C47 C46 C51 122.0(7) . . ?
C51 C46 N7 115.5(8) . . ?
C51 C46 N7A 136.5(12) . . ?
C46 C47 C48 119.2(7) . . ?
C47 C48 H48 120.0 . . ?
C49 C48 C47 119.9(8) . . ?
C49 C48 H48 120.0 . . ?
C48 C49 C52 122.8(10) . . ?
C48 C49 C52A 117.3(12) . . ?
C50 C49 C48 118.5(7) . . ?
C50 C49 C52 117.9(9) . . ?
C50 C49 C52A 121.8(12) . . ?
C49 C50 H50 118.8 . . ?
C51 C50 C49 122.3(7) . . ?
C51 C50 H50 118.8 . . ?
C46 C51 H51 121.0 . . ?
C50 C51 C46 118.0(8) . . ?
C50 C51 H51 121.0 . . ?
C49 C52 H52A 109.6 . . ?
C49 C52 H52B 109.6 . . ?
H52A C52 H52B 108.1 . . ?
C53 C52 C49 110.4(13) . . ?
C53 C52 H52A 109.6 . . ?
C53 C52 H52B 109.6 . . ?
C49 C52A H52C 111.3 . . ?
C49 C52A H52D 111.3 . . ?
H52C C52A H52D 109.2 . . ?
C53A C52A C49 102.3(19) . . ?
C53A C52A H52C 111.3 . . ?
C53A C52A H52D 111.3 . . ?
C52 C53 H53A 109.5 . . ?
C52 C53 H53B 109.5 . . ?
C52 C53 H53C 109.5 . . ?
H53A C53 H53B 109.5 . . ?
H53A C53 H53C 109.5 . . ?
H53B C53 H53C 109.5 . . ?
C52A C53A H53D 109.5 . . ?
C52A C53A H53E 109.5 . . ?
C52A C53A H53F 109.5 . . ?
H53D C53A H53E 109.5 . . ?
H53D C53A H53F 109.5 . . ?
H53E C53A H53F 109.5 . . ?
O4 C54 N8 123.2(6) . . ?
O4 C54 C42 117.7(6) . . ?
N8 C54 C42 119.2(6) . . ?
N8 C55 H55C 109.4 . . ?
N8 C55 H55D 109.4 . . ?
N8 C55 H55A 109.9 . . ?
N8 C55 H55B 109.9 . . ?
N8 C55 C56 108.9(8) . . ?
N8 C55 C56A 111.3(17) . . ?
H55C C55 H55D 108.0 . . ?
H55A C55 H55B 108.3 . . ?
C56 C55 H55A 109.9 . . ?
C56 C55 H55B 109.9 . . ?
C56A C55 H55C 109.4 . . ?
C56A C55 H55D 109.4 . . ?
C55 C56 H56A 109.5 . . ?
C55 C56 H56B 109.5 . . ?
C55 C56 H56C 109.5 . . ?
H56A C56 H56B 109.5 . . ?
H56A C56 H56C 109.5 . . ?
H56B C56 H56C 109.5 . . ?
C55 C56A H56D 109.5 . . ?
C55 C56A H56E 109.5 . . ?
C55 C56A H56F 109.5 . . ?
H56D C56A H56E 109.5 . . ?
H56D C56A H56F 109.5 . . ?
H56E C56A H56F 109.5 . . ?
C58 C57 N8 119.1(6) . . ?
C62 C57 N8 119.5(6) . . ?
C62 C57 C58 121.3(7) . . ?
C57 C58 H58 120.8 . . ?
C59 C58 C57 118.4(7) . . ?
C59 C58 H58 120.8 . . ?
C58 C59 H59 118.8 . . ?
C58 C59 C60 122.4(8) . . ?
C60 C59 H59 118.8 . . ?
C59 C60 C63 123.3(9) . . ?
C61 C60 C59 116.3(8) . . ?
C61 C60 C63 120.4(8) . . ?
C60 C61 H61 118.6 . . ?
C62 C61 C60 122.8(7) . . ?
C62 C61 H61 118.6 . . ?
C57 C62 C61 118.7(7) . . ?
C57 C62 H62 120.7 . . ?
C61 C62 H62 120.7 . . ?
C60 C63 H63A 109.0 . . ?
C60 C63 H63B 109.0 . . ?
C60 C63 C64 113.0(9) . . ?
H63A C63 H63B 107.8 . . ?
C64 C63 H63A 109.0 . . ?
C64 C63 H63B 109.0 . . ?
C63 C64 H64A 109.5 . . ?
C63 C64 H64B 109.5 . . ?
C63 C64 H64C 109.5 . . ?
H64A C64 H64B 109.5 . . ?
H64A C64 H64C 109.5 . . ?
H64B C64 H64C 109.5 . . ?
O7 Cl1 O8 108.3(5) . . ?
O9 Cl1 O7 108.1(5) . . ?
O9 Cl1 O8 107.8(5) . . ?
O10 Cl1 O7 110.7(4) . . ?
O10 Cl1 O8 111.0(4) . . ?
O10 Cl1 O9 110.9(4) . . ?
O11 Cl2 O13 103.3(6) . . ?
O11 Cl2 O14A 98.0(11) . . ?
O12 Cl2 O11 110.5(5) . . ?
O12 Cl2 O13 105.9(6) . . ?
O12 Cl2 O14 113.7(5) . . ?
O12 Cl2 O14A 104.0(11) . . ?
O13A Cl2 O11 115.3(11) . . ?
O13A Cl2 O12 117.5(11) . . ?
O13A Cl2 O14A 109.1(13) . . ?
O14 Cl2 O11 114.3(6) . . ?
O14 Cl2 O13 108.2(7) . . ?
O16 Cl3 O15 101.1(5) . . ?
O17 Cl3 O15 105.1(6) . . ?
O17 Cl3 O16 104.9(7) . . ?
O18 Cl3 O15 107.2(7) . . ?
O18 Cl3 O16 110.4(8) . . ?
O18 Cl3 O17 125.5(8) . . ?
O15 Cl3A O17A 107.5(10) . . ?
O15 Cl3A O18A 100.3(10) . . ?
O16 Cl3A O15 116.9(8) . . ?
O16 Cl3A O17A 99.3(10) . . ?
O16 Cl3A O18A 120.2(13) . . ?
O18A Cl3A O17A 112.5(14) . . ?
H19A O19 H19B 104.5 . . ?
N9 C65 C66 176.6(11) . . ?
C65 C66 H66A 109.5 . . ?
C65 C66 H66B 109.5 . . ?
C65 C66 H66C 109.5 . . ?
H66A C66 H66B 109.5 . . ?
H66A C66 H66C 109.5 . . ?
H66B C66 H66C 109.5 . . ?
N10 C67 C68 178.1(18) . . ?
C67 C68 H68A 109.2 . . ?
C67 C68 H68B 108.9 . . ?
C67 C68 H68C 110.4 . . ?
H68A C68 H68B 109.5 . . ?
H68A C68 H68C 109.4 . . ?
H68B C68 H68C 109.5 . . ?
N11 C69 C70 175(4) . . ?
C69 C70 H70A 109.5 . . ?
C69 C70 H70B 109.5 . . ?
C69 C70 H70C 109.5 . . ?
H70A C70 H70B 109.5 . . ?
H70A C70 H70C 109.5 . . ?
H70B C70 H70C 109.5 . . ?

loop_
_geom_bond_atom_site_label_1
_geom_bond_atom_site_label_2
_geom_bond_distance
_geom_bond_site_symmetry_2
_geom_bond_publ_flag
Nd1 O1 2.518(5) . ?
Nd1 O2 2.472(5) . ?
Nd1 O3 2.533(5) . ?
Nd1 O4 2.509(5) . ?
Nd1 O5 2.455(5) . ?
Nd1 O6 2.460(5) . ?
Nd1 N1 2.711(6) . ?
Nd1 N2 2.717(7) . ?
Nd1 N5 2.749(6) . ?
Nd1 N6 2.753(8) . ?
O1 C11 1.256(7) . ?
O2 C22 1.259(8) . ?
O3 C43 1.235(8) . ?
O4 C54 1.237(8) . ?
O5 H5A 0.8481 . ?
O5 H5B 0.8498 . ?
O6 H6A 0.8503 . ?
O6 H6B 0.8491 . ?
N1 C1 1.347(9) . ?
N1 C5 1.342(9) . ?
N2 C6 1.329(9) . ?
N2 C10 1.332(9) . ?
N3 C11 1.341(8) . ?
N3 C12 1.494(8) . ?
N3 C14 1.418(7) . ?
N4 C22 1.334(9) . ?
N4 C23 1.471(10) . ?
N4 C25 1.435(9) . ?
N5 C33 1.342(10) . ?
N5 C37 1.342(10) . ?
N6 C38 1.348(10) . ?
N6 C42 1.348(10) . ?
N7 C43 1.358(9) . ?
N7 C44 1.465(11) . ?
N7 C46 1.495(9) . ?
N7A C43 1.429(18) . ?
N7A C44A 1.47(2) . ?
N7A C46 1.51(2) . ?
N8 C54 1.330(9) . ?
N8 C55 1.472(10) . ?
N8 C57 1.457(9) . ?
C1 C2 1.394(9) . ?
C1 C11 1.500(8) . ?
C2 H2 0.9500 . ?
C2 C3 1.398(10) . ?
C3 H3 0.9500 . ?
C3 C4 1.356(11) . ?
C4 H4 0.9500 . ?
C4 C5 1.413(10) . ?
C5 C6 1.492(11) . ?
C6 C7 1.405(10) . ?
C7 H7 0.9500 . ?
C7 C8 1.361(11) . ?
C8 H8 0.9500 . ?
C8 C9 1.377(11) . ?
C9 H9 0.9500 . ?
C9 C10 1.411(9) . ?
C10 C22 1.491(10) . ?
C12 H12A 0.9900 . ?
C12 H12B 0.9900 . ?
C12 C13 1.510(10) . ?
C13 H13A 0.9800 . ?
C13 H13B 0.9800 . ?
C13 H13C 0.9800 . ?
C14 C15 1.394(7) . ?
C14 C19 1.401(8) . ?
C15 H15 0.9500 . ?
C15 C16 1.390(8) . ?
C16 H16 0.9500 . ?
C16 C17 1.391(9) . ?
C17 C18 1.394(9) . ?
C17 C20 1.494(9) . ?
C18 H18 0.9500 . ?
C18 C19 1.385(9) . ?
C19 H19 0.9500 . ?
C20 H20A 0.9900 . ?
C20 H20B 0.9900 . ?
C20 C21 1.536(12) . ?
C21 H21A 0.9800 . ?
C21 H21B 0.9800 . ?
C21 H21C 0.9800 . ?
C23 H23A 0.9900 . ?
C23 H23B 0.9900 . ?
C23 C24 1.519(12) . ?
C24 H24A 0.9800 . ?
C24 H24B 0.9800 . ?
C24 H24C 0.9800 . ?
C25 C26 1.378(10) . ?
C25 C30 1.388(9) . ?
C26 H26 0.9500 . ?
C26 C27 1.413(11) . ?
C27 H27 0.9500 . ?
C27 C28 1.383(10) . ?
C28 C29 1.378(10) . ?
C28 C31 1.539(13) . ?
C28 C31A 1.57(2) . ?
C29 H29 0.9500 . ?
C29 C30 1.393(9) . ?
C30 H30 0.9500 . ?
C31 H31A 0.9900 . ?
C31 H31B 0.9900 . ?
C31 C32 1.45(2) . ?
C31A H31C 0.9900 . ?
C31A H31D 0.9900 . ?
C31A C32A 1.46(3) . ?
C32 H32A 0.9800 . ?
C32 H32B 0.9800 . ?
C32 H32C 0.9800 . ?
C32A H32D 0.9800 . ?
C32A H32E 0.9800 . ?
C32A H32F 0.9800 . ?
C33 C34 1.408(10) . ?
C33 C43 1.479(10) . ?
C34 H34 0.9500 . ?
C34 C35 1.389(13) . ?
C35 H35 0.9500 . ?
C35 C36 1.377(13) . ?
C36 H36 0.9500 . ?
C36 C37 1.388(11) . ?
C37 C38 1.459(11) . ?
C38 C39 1.405(11) . ?
C39 H39 0.9500 . ?
C39 C40 1.404(12) . ?
C40 H40 0.9500 . ?
C40 C41 1.358(11) . ?
C41 H41 0.9500 . ?
C41 C42 1.397(10) . ?
C42 C54 1.490(10) . ?
C44 H44A 0.9900 . ?
C44 H44B 0.9900 . ?
C44 C45 1.497(17) . ?
C44A H44C 0.9900 . ?
C44A H44D 0.9900 . ?
C44A C45A 1.52(2) . ?
C45 H45A 0.9800 . ?
C45 H45B 0.9800 . ?
C45 H45C 0.9800 . ?
C45A H45D 0.9800 . ?
C45A H45E 0.9800 . ?
C45A H45F 0.9800 . ?
C46 C47 1.362(12) . ?
C46 C51 1.394(10) . ?
C47 C48 1.416(11) . ?
C48 H48 0.9500 . ?
C48 C49 1.395(11) . ?
C49 C50 1.385(13) . ?
C49 C52 1.550(15) . ?
C49 C52A 1.55(2) . ?
C50 H50 0.9500 . ?
C50 C51 1.381(11) . ?
C51 H51 0.9500 . ?
C52 H52A 0.9900 . ?
C52 H52B 0.9900 . ?
C52 C53 1.481(19) . ?
C52A H52C 0.9900 . ?
C52A H52D 0.9900 . ?
C52A C53A 1.507(18) . ?
C53 H53A 0.9800 . ?
C53 H53B 0.9800 . ?
C53 H53C 0.9800 . ?
C53A H53D 0.9800 . ?
C53A H53E 0.9800 . ?
C53A H53F 0.9800 . ?
C55 H55C 0.9900 . ?
C55 H55D 0.9900 . ?
C55 H55A 0.9900 . ?
C55 H55B 0.9900 . ?
C55 C56 1.533(17) . ?
C55 C56A 1.52(3) . ?
C56 H56A 0.9800 . ?
C56 H56B 0.9800 . ?
C56 H56C 0.9800 . ?
C56A H56D 0.9800 . ?
C56A H56E 0.9800 . ?
C56A H56F 0.9800 . ?
C57 C58 1.380(10) . ?
C57 C62 1.366(10) . ?
C58 H58 0.9500 . ?
C58 C59 1.379(11) . ?
C59 H59 0.9500 . ?
C59 C60 1.391(12) . ?
C60 C61 1.384(12) . ?
C60 C63 1.503(12) . ?
C61 H61 0.9500 . ?
C61 C62 1.376(11) . ?
C62 H62 0.9500 . ?
C63 H63A 0.9900 . ?
C63 H63B 0.9900 . ?
C63 C64 1.511(18) . ?
C64 H64A 0.9800 . ?
C64 H64B 0.9800 . ?
C64 H64C 0.9800 . ?
Cl1 O7 1.433(7) . ?
Cl1 O8 1.435(8) . ?
Cl1 O9 1.428(6) . ?
Cl1 O10 1.425(5) . ?
Cl2 O11 1.440(7) . ?
Cl2 O12 1.413(8) . ?
Cl2 O13 1.482(8) . ?
Cl2 O13A 1.400(17) . ?
Cl2 O14 1.433(8) . ?
Cl2 O14A 1.453(17) . ?
Cl3 O15 1.564(9) . ?
Cl3 O16 1.543(10) . ?
Cl3 O17 1.420(10) . ?
Cl3 O18 1.401(10) . ?
Cl3A O15 1.412(10) . ?
Cl3A O16 1.404(10) . ?
Cl3A O17A 1.501(12) . ?
Cl3A O18A 1.428(7) . ?
O19 H19A 0.8490 . ?
O19 H19B 0.8500 . ?
N9 C65 1.108(11) . ?
C65 C66 1.451(13) . ?
C66 H66A 0.9800 . ?
C66 H66B 0.9800 . ?
C66 H66C 0.9800 . ?
N10 C67 1.042(19) . ?
C67 C68 1.398(18) . ?
C68 H68A 0.9602 . ?
C68 H68B 0.9597 . ?
C68 H68C 0.9604 . ?
N11 C69 1.12(4) . ?
C69 C70 1.53(5) . ?
C70 H70A 0.9800 . ?
C70 H70B 0.9800 . ?
C70 H70C 0.9800 . ?

loop_
_geom_torsion_atom_site_label_1
_geom_torsion_atom_site_label_2
_geom_torsion_atom_site_label_3
_geom_torsion_atom_site_label_4
_geom_torsion
_geom_torsion_site_symmetry_1
_geom_torsion_site_symmetry_2
_geom_torsion_site_symmetry_3
_geom_torsion_site_symmetry_4
_geom_torsion_publ_flag
Nd1 O1 C11 N3 -143.5(5) . . . . ?
Nd1 O1 C11 C1 38.2(7) . . . . ?
Nd1 O2 C22 N4 154.3(5) . . . . ?
Nd1 O2 C22 C10 -23.4(8) . . . . ?
Nd1 O3 C43 N7 -156.2(6) . . . . ?
Nd1 O3 C43 N7A -127.3(13) . . . . ?
Nd1 O3 C43 C33 32.1(10) . . . . ?
Nd1 O4 C54 N8 156.4(5) . . . . ?
Nd1 O4 C54 C42 -24.5(8) . . . . ?
Nd1 N1 C1 C2 -160.1(5) . . . . ?
Nd1 N1 C1 C11 16.2(7) . . . . ?
Nd1 N1 C5 C4 157.7(5) . . . . ?
Nd1 N1 C5 C6 -24.3(8) . . . . ?
Nd1 N2 C6 C5 31.1(9) . . . . ?
Nd1 N2 C6 C7 -149.6(6) . . . . ?
Nd1 N2 C10 C9 148.6(6) . . . . ?
Nd1 N2 C10 C22 -26.0(8) . . . . ?
Nd1 N5 C33 C34 -165.2(5) . . . . ?
Nd1 N5 C33 C43 8.0(8) . . . . ?
Nd1 N5 C37 C36 167.1(5) . . . . ?
Nd1 N5 C37 C38 -14.3(8) . . . . ?
Nd1 N6 C38 C37 36.9(9) . . . . ?
Nd1 N6 C38 C39 -143.8(6) . . . . ?
Nd1 N6 C42 C41 144.7(6) . . . . ?
Nd1 N6 C42 C54 -32.6(8) . . . . ?
N1 C1 C2 C3 0.3(10) . . . . ?
N1 C1 C11 O1 -34.3(8) . . . . ?
N1 C1 C11 N3 147.4(6) . . . . ?
N1 C5 C6 N2 -4.5(10) . . . . ?
N1 C5 C6 C7 176.2(7) . . . . ?
N2 C6 C7 C8 0.5(12) . . . . ?
N2 C10 C22 O2 32.6(9) . . . . ?
N2 C10 C22 N4 -145.0(7) . . . . ?
N3 C14 C15 C16 -179.9(6) . . . . ?
N3 C14 C19 C18 178.0(7) . . . . ?
N4 C25 C26 C27 -179.9(6) . . . . ?
N4 C25 C30 C29 179.6(6) . . . . ?
N5 C33 C34 C35 -4.1(11) . . . . ?
N5 C33 C43 O3 -25.0(10) . . . . ?
N5 C33 C43 N7 163.2(7) . . . . ?
N5 C33 C43 N7A 131.4(15) . . . . ?
N5 C37 C38 N6 -14.7(10) . . . . ?
N5 C37 C38 C39 166.0(7) . . . . ?
N6 C38 C39 C40 0.1(12) . . . . ?
N6 C42 C54 O4 38.6(9) . . . . ?
N6 C42 C54 N8 -142.3(7) . . . . ?
N7 C46 C47 C48 177.7(7) . . . . ?
N7 C46 C51 C50 -179.0(9) . . . . ?
N7A C46 C47 C48 -168.7(9) . . . . ?
N7A C46 C51 C50 162.6(14) . . . . ?
N8 C57 C58 C59 -179.2(6) . . . . ?
N8 C57 C62 C61 179.0(7) . . . . ?
C1 N1 C5 C4 -6.9(10) . . . . ?
C1 N1 C5 C6 171.1(6) . . . . ?
C1 C2 C3 C4 -3.8(11) . . . . ?
C2 C1 C11 O1 141.8(7) . . . . ?
C2 C1 C11 N3 -36.5(9) . . . . ?
C2 C3 C4 C5 2.0(11) . . . . ?
C3 C4 C5 N1 3.5(11) . . . . ?
C3 C4 C5 C6 -174.3(7) . . . . ?
C4 C5 C6 N2 173.5(7) . . . . ?
C4 C5 C6 C7 -5.9(11) . . . . ?
C5 N1 C1 C2 4.9(10) . . . . ?
C5 N1 C1 C11 -178.8(6) . . . . ?
C5 C6 C7 C8 179.7(7) . . . . ?
C6 N2 C10 C9 -6.4(12) . . . . ?
C6 N2 C10 C22 179.1(7) . . . . ?
C6 C7 C8 C9 -3.2(12) . . . . ?
C7 C8 C9 C10 1.3(12) . . . . ?
C8 C9 C10 N2 3.6(11) . . . . ?
C8 C9 C10 C22 177.5(7) . . . . ?
C9 C10 C22 O2 -141.8(7) . . . . ?
C9 C10 C22 N4 40.6(10) . . . . ?
C10 N2 C6 C5 -175.1(7) . . . . ?
C10 N2 C6 C7 4.3(12) . . . . ?
C11 N3 C12 C13 -84.0(7) . . . . ?
C11 N3 C14 C15 -49.2(9) . . . . ?
C11 N3 C14 C19 134.0(7) . . . . ?
C11 C1 C2 C3 -175.3(6) . . . . ?
C12 N3 C11 O1 -5.0(9) . . . . ?
C12 N3 C11 C1 173.2(5) . . . . ?
C12 N3 C14 C15 120.5(6) . . . . ?
C12 N3 C14 C19 -56.3(8) . . . . ?
C14 N3 C11 O1 165.0(6) . . . . ?
C14 N3 C11 C1 -16.8(9) . . . . ?
C14 N3 C12 C13 105.6(7) . . . . ?
C14 C15 C16 C17 3.2(9) . . . . ?
C15 C14 C19 C18 1.2(10) . . . . ?
C15 C16 C17 C18 -1.2(10) . . . . ?
C15 C16 C17 C20 177.0(6) . . . . ?
C16 C17 C18 C19 -0.8(11) . . . . ?
C16 C17 C20 C21 -93.4(8) . . . . ?
C17 C18 C19 C14 0.8(12) . . . . ?
C18 C17 C20 C21 84.7(9) . . . . ?
C19 C14 C15 C16 -3.1(9) . . . . ?
C20 C17 C18 C19 -179.0(7) . . . . ?
C22 N4 C23 C24 -89.1(8) . . . . ?
C22 N4 C25 C26 65.4(9) . . . . ?
C22 N4 C25 C30 -116.7(7) . . . . ?
C23 N4 C22 O2 7.7(10) . . . . ?
C23 N4 C22 C10 -174.7(6) . . . . ?
C23 N4 C25 C26 -101.4(8) . . . . ?
C23 N4 C25 C30 76.4(8) . . . . ?
C25 N4 C22 O2 -159.1(6) . . . . ?
C25 N4 C22 C10 18.5(9) . . . . ?
C25 N4 C23 C24 78.0(8) . . . . ?
C25 C26 C27 C28 -0.5(11) . . . . ?
C26 C25 C30 C29 -2.6(10) . . . . ?
C26 C27 C28 C29 -1.0(12) . . . . ?
C26 C27 C28 C31 -175.5(10) . . . . ?
C26 C27 C28 C31A 169.7(16) . . . . ?
C27 C28 C29 C30 0.7(11) . . . . ?
C27 C28 C31 C32 77.8(17) . . . . ?
C27 C28 C31A C32A 57(4) . . . . ?
C28 C29 C30 C25 1.1(11) . . . . ?
C29 C28 C31 C32 -96.6(16) . . . . ?
C29 C28 C31A C32A -133(3) . . . . ?
C30 C25 C26 C27 2.3(11) . . . . ?
C31 C28 C29 C30 175.0(10) . . . . ?
C31A C28 C29 C30 -170.2(17) . . . . ?
C33 N5 C37 C36 -4.4(10) . . . . ?
C33 N5 C37 C38 174.2(6) . . . . ?
C33 C34 C35 C36 -0.6(12) . . . . ?
C34 C33 C43 O3 148.0(8) . . . . ?
C34 C33 C43 N7 -23.9(12) . . . . ?
C34 C33 C43 N7A -55.6(17) . . . . ?
C34 C35 C36 C37 2.7(12) . . . . ?
C35 C36 C37 N5 -0.2(11) . . . . ?
C35 C36 C37 C38 -178.7(7) . . . . ?
C36 C37 C38 N6 163.9(7) . . . . ?
C36 C37 C38 C39 -15.4(11) . . . . ?
C37 N5 C33 C34 6.6(11) . . . . ?
C37 N5 C33 C43 179.8(6) . . . . ?
C37 C38 C39 C40 179.3(7) . . . . ?
C38 N6 C42 C41 -4.0(12) . . . . ?
C38 N6 C42 C54 178.7(7) . . . . ?
C38 C39 C40 C41 -2.8(12) . . . . ?
C39 C40 C41 C42 2.1(12) . . . . ?
C40 C41 C42 N6 1.3(12) . . . . ?
C40 C41 C42 C54 178.2(8) . . . . ?
C41 C42 C54 O4 -138.5(8) . . . . ?
C41 C42 C54 N8 40.6(11) . . . . ?
C42 N6 C38 C37 -176.0(7) . . . . ?
C42 N6 C38 C39 3.3(12) . . . . ?
C43 N7 C44 C45 87.2(12) . . . . ?
C43 N7 C46 C47 -41.9(13) . . . . ?
C43 N7 C46 C51 136.0(9) . . . . ?
C43 N7A C44A C45A 148(3) . . . . ?
C43 N7A C46 C47 -92.0(18) . . . . ?
C43 N7A C46 C51 102.0(19) . . . . ?
C43 C33 C34 C35 -176.4(7) . . . . ?
C44 N7 C43 O3 -3.3(13) . . . . ?
C44 N7 C43 C33 168.3(8) . . . . ?
C44 N7 C46 C47 110.9(9) . . . . ?
C44 N7 C46 C51 -71.2(11) . . . . ?
C44A N7A C43 O3 -26(3) . . . . ?
C44A N7A C43 C33 177(2) . . . . ?
C44A N7A C46 C47 111(2) . . . . ?
C44A N7A C46 C51 -55(3) . . . . ?
C46 N7 C43 O3 149.1(8) . . . . ?
C46 N7 C43 C33 -39.2(12) . . . . ?
C46 N7 C44 C45 -65.9(11) . . . . ?
C46 N7A C43 O3 179.8(13) . . . . ?
C46 N7A C43 C33 22(3) . . . . ?
C46 N7A C44A C45A -57(4) . . . . ?
C46 C47 C48 C49 2.5(12) . . . . ?
C47 C46 C51 C50 -1.1(15) . . . . ?
C47 C48 C49 C50 -3.7(14) . . . . ?
C47 C48 C49 C52 165.8(12) . . . . ?
C47 C48 C49 C52A -166.4(11) . . . . ?
C48 C49 C50 C51 2.6(17) . . . . ?
C48 C49 C52 C53 56(2) . . . . ?
C48 C49 C52A C53A -81(2) . . . . ?
C49 C50 C51 C46 -0.2(17) . . . . ?
C50 C49 C52 C53 -134.5(17) . . . . ?
C50 C49 C52A C53A 116.7(19) . . . . ?
C51 C46 C47 C48 -0.1(13) . . . . ?
C52 C49 C50 C51 -167.4(13) . . . . ?
C52A C49 C50 C51 164.5(14) . . . . ?
C54 N8 C55 C56 -82.5(10) . . . . ?
C54 N8 C55 C56A 85.9(17) . . . . ?
C54 N8 C57 C58 61.6(9) . . . . ?
C54 N8 C57 C62 -117.6(8) . . . . ?
C55 N8 C54 O4 3.9(11) . . . . ?
C55 N8 C54 C42 -175.1(8) . . . . ?
C55 N8 C57 C58 -103.4(9) . . . . ?
C55 N8 C57 C62 77.4(10) . . . . ?
C57 N8 C54 O4 -160.7(6) . . . . ?
C57 N8 C54 C42 20.2(10) . . . . ?
C57 N8 C55 C56 82.8(9) . . . . ?
C57 N8 C55 C56A -108.8(17) . . . . ?
C57 C58 C59 C60 0.6(12) . . . . ?
C58 C57 C62 C61 -0.2(11) . . . . ?
C58 C59 C60 C61 -1.0(12) . . . . ?
C58 C59 C60 C63 179.4(9) . . . . ?
C59 C60 C61 C62 0.8(12) . . . . ?
C59 C60 C63 C64 95.4(13) . . . . ?
C60 C61 C62 C57 -0.2(12) . . . . ?
C61 C60 C63 C64 -84.2(13) . . . . ?
C62 C57 C58 C59 0.0(11) . . . . ?
C63 C60 C61 C62 -179.6(9) . . . . ?

loop_
_twin_individual_id
_twin_individual_mass_fraction_refined
1 0.618(12)
2 0.382(12)
